data_7006452
loop_
_publ_author_name
'Liu, C. W.'
'Lobana, Tarlok S.'
'Santra, Bidyut K.'
'Hung, Chiu-Mine'
'Liu, Hong-Yuan'
'Liaw, Ben-Jie'
'Wang, Ju-Chun'

_publ_section_title
;
 Coordination chemistry of Group 12 metals with phosphorodiselenoates:
 syntheses, structures and VT 31P NMR study of monomer-dimer exchange
 equilibrium.
;
_journal_issue 4
_journal_name_full 'Dalton transactions (Cambridge, England : 2003)'
_journal_page_first 560
_journal_page_last 570
_journal_paper_doi 10.1039/b510728h
_journal_year 2006
_chemical_formula_sum 'C24 H56 Cd2 O8 P4 Se8'
_chemical_formula_weight 1453.05
_chemical_name_systematic
;
?
;
_space_group_IT_number 15
_symmetry_cell_setting monoclinic
_symmetry_space_group_name_Hall '-C 2yc'
_symmetry_space_group_name_H-M 'C 1 2/c 1'
_atom_sites_solution_hydrogens geom
_atom_sites_solution_primary direct
_atom_sites_solution_secondary difmap
_audit_creation_method SHELXL-97
_cell_angle_alpha 90.00
_cell_angle_beta 99.838(15)
_cell_angle_gamma 90.00
_cell_formula_units_Z 4
_cell_length_a 11.287(2)
_cell_length_b 17.274(2)
_cell_length_c 26.846(4)
_cell_measurement_reflns_used 35
_cell_measurement_temperature 293(2)
_cell_measurement_theta_max 12.35
_cell_measurement_theta_min 3.39
_cell_volume 5157.2(14)
_computing_cell_refinement 'Bruker XSCANS'
_computing_data_collection 'Bruker XSCANS'
_computing_data_reduction 'Bruker SHELXTL'
_computing_molecular_graphics 'Bruker SHELXTL'
_computing_publication_material 'Bruker SHELXTL'
_computing_structure_refinement 'SHELXL-97 (Sheldrick, 1997)'
_computing_structure_solution 'SHELXS-97 (Sheldrick, 1990)'
_diffrn_ambient_temperature 293(2)
_diffrn_measured_fraction_theta_full 0.988
_diffrn_measured_fraction_theta_max 0.988
_diffrn_measurement_device_type 'Bruker P4'
_diffrn_measurement_method '\w scans'
_diffrn_radiation_monochromator graphite
_diffrn_radiation_source 'fine-focus sealed tube'
_diffrn_radiation_type MoK\a
_diffrn_radiation_wavelength 0.71073
_diffrn_reflns_av_R_equivalents 0.0379
_diffrn_reflns_av_sigmaI/netI 0.0909
_diffrn_reflns_limit_h_max 1
_diffrn_reflns_limit_h_min -12
_diffrn_reflns_limit_k_max 18
_diffrn_reflns_limit_k_min -1
_diffrn_reflns_limit_l_max 28
_diffrn_reflns_limit_l_min -28
_diffrn_reflns_number 4239
_diffrn_reflns_theta_full 22.49
_diffrn_reflns_theta_max 22.49
_diffrn_reflns_theta_min 2.18
_diffrn_standards_interval_count 297
_diffrn_standards_number 3
_exptl_absorpt_coefficient_mu 6.628
_exptl_absorpt_correction_T_max 0.9711
_exptl_absorpt_correction_T_min 0.5058
_exptl_absorpt_correction_type empirical
_exptl_crystal_colour colorless
_exptl_crystal_density_diffrn 1.872
_exptl_crystal_density_method 'not measured'
_exptl_crystal_description block
_exptl_crystal_F_000 2768
_exptl_crystal_size_max 0.40
_exptl_crystal_size_mid 0.38
_exptl_crystal_size_min 0.35
_refine_diff_density_max 0.530
_refine_diff_density_min -0.390
_refine_diff_density_rms 0.092
_refine_ls_extinction_method none
_refine_ls_goodness_of_fit_ref 1.011
_refine_ls_hydrogen_treatment mixed
_refine_ls_matrix_type full
_refine_ls_number_parameters 200
_refine_ls_number_reflns 3326
_refine_ls_number_restraints 9
_refine_ls_restrained_S_all 1.011
_refine_ls_R_factor_all 0.1707
_refine_ls_R_factor_gt 0.0673
_refine_ls_shift/su_max 0.001
_refine_ls_shift/su_mean 0.000
_refine_ls_structure_factor_coef Fsqd
_refine_ls_weighting_details 'calc w=1/[\s^2^(Fo^2^)+(0.0798P)^2^+11.6123P] where P=(Fo^2^+2Fc^2^)/3'
_refine_ls_weighting_scheme calc
_refine_ls_wR_factor_gt 0.1463
_refine_ls_wR_factor_ref 0.1903
_reflns_number_gt 1452
_reflns_number_total 3326
_reflns_threshold_expression >2sigma(I)
_cod_data_source_file b510728h.txt
_cod_data_source_block 3
_cod_depositor_comments
;
The following automatic conversions were performed:
'_symmetry_cell_setting' value 'Monoclinic' changed to 'monoclinic'
according to '/home/saulius/struct/CIF-dictionaries/cif_core.dic'
dictionary named 'cif_core.dic' version 2.4.1 from 2010-06-29.

Automatic conversion script
Id: cif_fix_enum 1527 2010-12-29 10:47:43Z saulius 
;
_cod_original_cell_volume 5157.0(14)
_cod_original_sg_symbol_H-M C2/c
_cod_database_code 7006452

loop_
_symmetry_equiv_pos_as_xyz
'x, y, z'
'-x, y, -z+1/2'
'x+1/2, y+1/2, z'
'-x+1/2, y+1/2, -z+1/2'
'-x, -y, -z'
'x, -y, z-1/2'
'-x+1/2, -y+1/2, -z'
'x+1/2, -y+1/2, z-1/2'

loop_
_atom_site_label
_atom_site_type_symbol
_atom_site_fract_x
_atom_site_fract_y
_atom_site_fract_z
_atom_site_U_iso_or_equiv
_atom_site_adp_type
_atom_site_occupancy
_atom_site_symmetry_multiplicity
_atom_site_calc_flag
_atom_site_refinement_flags
_atom_site_disorder_assembly
_atom_site_disorder_group
Cd1 Cd 0.02930(13) 0.63161(8) 0.17415(4) 0.1155(6) Uani 1 1 d . . .
Se3 Se 0.18536(18) 0.66793(11) 0.25408(7) 0.1204(7) Uani 1 1 d . . .
Se1 Se 0.1484(2) 0.62136(15) 0.09480(7) 0.1534(9) Uani 1 1 d . . .
Se4 Se -0.1073(2) 0.50977(12) 0.16904(8) 0.1422(9) Uani 1 1 d . . .
Se2 Se -0.0678(2) 0.75424(13) 0.12408(7) 0.1446(9) Uani 1 1 d . . .
P1 P 0.0275(5) 0.7121(3) 0.06713(18) 0.1252(18) Uani 1 1 d . . .
P2 P 0.2288(5) 0.5558(3) 0.2863(2) 0.1202(17) Uani 1 1 d . . .
O3 O 0.2413(15) 0.4998(9) 0.2405(6) 0.177(6) Uani 1 1 d . . .
O1 O 0.0892(15) 0.7796(9) 0.0411(4) 0.157(5) Uani 1 1 d . A .
O2 O -0.0632(14) 0.6881(10) 0.0177(5) 0.162(5) Uani 1 1 d . . .
O4 O 0.3564(13) 0.5588(9) 0.3178(7) 0.227(8) Uani 1 1 d D B .
C1 C 0.156(3) 0.8373(17) 0.0708(10) 0.173(9) Uani 1 1 d . . .
C4 C -0.122(4) 0.6179(16) 0.0088(11) 0.214(15) Uani 1 1 d . . .
H4A H -0.0834 0.5767 0.0311 0.257 Uiso 1 1 calc R . .
C5 C -0.245(3) 0.619(2) 0.0056(15) 0.36(3) Uani 1 1 d . . .
H5A H -0.2643 0.6254 0.0388 0.535 Uiso 1 1 calc R . .
H5B H -0.2781 0.5714 -0.0088 0.535 Uiso 1 1 calc R . .
H5C H -0.2775 0.6616 -0.0154 0.535 Uiso 1 1 calc R . .
C2 C 0.275(3) 0.827(2) 0.0669(15) 0.34(3) Uani 1 1 d . A .
H2A H 0.3104 0.7896 0.0915 0.515 Uiso 1 1 calc R . .
H2B H 0.3169 0.8752 0.0728 0.515 Uiso 1 1 calc R . .
H2C H 0.2804 0.8084 0.0336 0.515 Uiso 1 1 calc R . .
C7 C 0.226(3) 0.4187(18) 0.2374(12) 0.207(12) Uani 1 1 d . . .
H7A H 0.1546 0.4060 0.2520 0.248 Uiso 1 1 calc R . .
C8 C 0.203(3) 0.3957(17) 0.1871(11) 0.33(2) Uani 1 1 d . . .
H8A H 0.1323 0.4210 0.1700 0.500 Uiso 1 1 calc R . .
H8B H 0.1920 0.3406 0.1853 0.500 Uiso 1 1 calc R . .
H8C H 0.2705 0.4095 0.1712 0.500 Uiso 1 1 calc R . .
C6 C -0.106(3) 0.606(2) -0.0477(13) 0.37(3) Uani 1 1 d . . .
H6A H -0.1447 0.5584 -0.0602 0.558 Uiso 1 1 calc R . .
H6B H -0.0224 0.6035 -0.0497 0.558 Uiso 1 1 calc R . .
H6C H -0.1428 0.6484 -0.0677 0.558 Uiso 1 1 calc R . .
C9 C 0.328(4) 0.382(2) 0.2682(19) 0.46(4) Uani 1 1 d . . .
H9A H 0.3172 0.3269 0.2669 0.697 Uiso 1 1 calc R . .
H9B H 0.3336 0.3994 0.3026 0.697 Uiso 1 1 calc R . .
H9C H 0.3998 0.3956 0.2558 0.697 Uiso 1 1 calc R . .
C3A C 0.104(5) 0.919(4) 0.058(2) 0.20(2) Uiso 0.50 1 d P A 1
C3B C 0.150(5) 0.902(3) 0.0241(18) 0.169(17) Uiso 0.50 1 d P A 2
C10 C 0.452(3) 0.5914(15) 0.3515(12) 0.33(2) Uiso 1 1 d D . .
C11A C 0.493(4) 0.665(2) 0.3284(17) 0.20(2) Uiso 0.50 1 d PD B 1
C12A C 0.552(3) 0.529(3) 0.357(2) 0.26(3) Uiso 0.50 1 d PD B 1
C11B C 0.421(4) 0.6735(18) 0.3619(18) 0.21(2) Uiso 0.50 1 d PD B 2
C12B C 0.463(5) 0.545(4) 0.4007(12) 0.30(3) Uiso 0.50 1 d PD B 2

loop_
_atom_site_aniso_label
_atom_site_aniso_U_11
_atom_site_aniso_U_22
_atom_site_aniso_U_33
_atom_site_aniso_U_23
_atom_site_aniso_U_13
_atom_site_aniso_U_12
Cd1 0.1339(11) 0.1222(11) 0.0865(8) 0.0129(8) 0.0080(7) 0.0015(10)
Se3 0.1325(16) 0.1124(14) 0.1106(13) 0.0013(11) 0.0045(12) -0.0159(13)
Se1 0.161(2) 0.191(2) 0.1136(14) 0.0069(15) 0.0385(14) 0.0467(18)
Se4 0.171(2) 0.1237(16) 0.1302(16) -0.0336(13) 0.0214(14) -0.0217(16)
Se2 0.176(2) 0.1452(18) 0.1172(15) 0.0317(13) 0.0381(14) 0.0482(17)
P1 0.146(5) 0.143(5) 0.086(3) 0.008(3) 0.016(3) -0.002(4)
P2 0.116(4) 0.117(4) 0.117(4) -0.001(3) -0.009(3) 0.007(4)
O3 0.242(18) 0.117(11) 0.184(14) -0.040(10) 0.070(13) 0.001(12)
O1 0.219(15) 0.166(12) 0.086(8) -0.003(9) 0.028(9) -0.022(12)
O2 0.181(13) 0.157(13) 0.141(12) 0.017(10) 0.008(10) -0.025(12)
O4 0.138(13) 0.216(17) 0.29(2) 0.081(16) -0.055(14) 0.023(13)
C1 0.16(2) 0.17(2) 0.18(2) -0.04(2) -0.018(19) 0.00(2)
C4 0.32(5) 0.13(2) 0.16(2) -0.013(18) -0.05(3) -0.03(3)
C5 0.21(3) 0.48(7) 0.34(5) 0.08(5) -0.06(4) -0.17(4)
C2 0.19(3) 0.38(5) 0.46(6) -0.27(5) 0.07(4) -0.10(4)
C7 0.23(3) 0.17(3) 0.21(3) -0.06(2) 0.03(2) 0.04(3)
C8 0.50(6) 0.28(4) 0.21(3) -0.13(3) 0.01(4) 0.20(4)
C6 0.29(4) 0.51(7) 0.31(5) -0.26(5) 0.03(4) -0.04(5)
C9 0.55(8) 0.18(3) 0.57(8) 0.00(4) -0.17(7) 0.14(4)

loop_
_atom_type_symbol
_atom_type_description
_atom_type_scat_dispersion_real
_atom_type_scat_dispersion_imag
_atom_type_scat_source
C C 0.0033 0.0016 'International Tables Vol C Tables 4.2.6.8 and 6.1.1.4'
H H 0.0000 0.0000 'International Tables Vol C Tables 4.2.6.8 and 6.1.1.4'
O O 0.0106 0.0060 'International Tables Vol C Tables 4.2.6.8 and 6.1.1.4'
P P 0.1023 0.0942 'International Tables Vol C Tables 4.2.6.8 and 6.1.1.4'
Se Se -0.0929 2.2259 'International Tables Vol C Tables 4.2.6.8 and 6.1.1.4'
Cd Cd -0.8075 1.2024 'International Tables Vol C Tables 4.2.6.8 and 6.1.1.4'

loop_
_geom_angle_atom_site_label_1
_geom_angle_atom_site_label_2
_geom_angle_atom_site_label_3
_geom_angle
_geom_angle_site_symmetry_1
_geom_angle_site_symmetry_3
_geom_angle_publ_flag
Se4 Cd1 Se3 123.31(8) . . ?
Se4 Cd1 Se2 115.56(9) . . ?
Se3 Cd1 Se2 112.85(9) . . ?
Se4 Cd1 Se1 105.95(9) . . ?
Se3 Cd1 Se1 107.82(8) . . ?
Se2 Cd1 Se1 82.58(7) . . ?
P2 Se3 Cd1 100.95(16) . . ?
P1 Se1 Cd1 81.46(15) . . ?
P2 Se4 Cd1 95.83(16) 2 . ?
P1 Se2 Cd1 82.86(16) . . ?
O1 P1 O2 95.4(8) . . ?
O1 P1 Se1 113.2(6) . . ?
O2 P1 Se1 112.5(6) . . ?
O1 P1 Se2 112.2(6) . . ?
O2 P1 Se2 110.8(6) . . ?
Se1 P1 Se2 111.8(2) . . ?
O4 P2 O3 104.3(10) . . ?
O4 P2 Se4 109.6(7) . 2 ?
O3 P2 Se4 111.1(6) . 2 ?
O4 P2 Se3 108.5(7) . . ?
O3 P2 Se3 106.5(6) . . ?
Se4 P2 Se3 116.1(3) 2 . ?
C7 O3 P2 128.7(18) . . ?
C1 O1 P1 120.4(14) . . ?
C4 O2 P1 126.5(15) . . ?
C10 O4 P2 155.8(17) . . ?
C2 C1 O1 107(3) . . ?
C2 C1 C3A 117(4) . . ?
O1 C1 C3A 112(3) . . ?
C2 C1 C3B 87(3) . . ?
O1 C1 C3B 96(2) . . ?
C3A C1 C3B 42(2) . . ?
C5 C4 O2 116(3) . . ?
C5 C4 C6 103(3) . . ?
O2 C4 C6 99(3) . . ?
C8 C7 O3 110(3) . . ?
C8 C7 C9 115(3) . . ?
O3 C7 C9 109(3) . . ?
O4 C10 C11B 108.5(19) . . ?
O4 C10 C11A 109.0(18) . . ?
C11B C10 C11A 52(3) . . ?
O4 C10 C12B 106.4(18) . . ?
C11B C10 C12B 109(5) . . ?
C11A C10 C12B 144(3) . . ?
O4 C10 C12A 104.8(17) . . ?
C11B C10 C12A 146(3) . . ?
C11A C10 C12A 111(4) . . ?
C12B C10 C12A 66(3) . . ?

loop_
_geom_bond_atom_site_label_1
_geom_bond_atom_site_label_2
_geom_bond_distance
_geom_bond_site_symmetry_2
_geom_bond_publ_flag
Cd1 Se4 2.598(3) . ?
Cd1 Se3 2.609(2) . ?
Cd1 Se2 2.644(2) . ?
Cd1 Se1 2.712(2) . ?
Se3 P2 2.144(5) . ?
Se1 P1 2.127(6) . ?
Se4 P2 2.125(6) 2 ?
Se2 P1 2.141(6) . ?
P1 O1 1.581(15) . ?
P1 O2 1.586(15) . ?
P2 O4 1.542(14) . ?
P2 O3 1.589(14) . ?
P2 Se4 2.125(6) 2 ?
O3 C7 1.41(3) . ?
O1 C1 1.41(2) . ?
O2 C4 1.38(3) . ?
O4 C10 1.404(19) . ?
C1 C2 1.37(3) . ?
C1 C3A 1.54(6) . ?
C1 C3B 1.67(5) . ?
C4 C5 1.38(4) . ?
C4 C6 1.57(4) . ?
C7 C8 1.39(3) . ?
C7 C9 1.44(4) . ?
C10 C11B 1.499(19) . ?
C10 C11A 1.514(19) . ?
C10 C12B 1.534(19) . ?
C10 C12A 1.549(19) . ?
